data_2201642
loop_
_publ_author_name
'Cabort, Amel'
'Therrien, Bruno'
'Bernauer, Klaus'
'S\"uss-Fink, Georg'

_publ_section_title
;
 [2,6-Bis(3,4-dihydro-2<i>H</i>-pyrrol-5-yl)pyridine]trichlororhodium(III)
 dibenzene solvate
;
_journal_issue 10
_journal_name_full 'Acta Crystallographica Section E'
_journal_page_first m564
_journal_page_last m565
_journal_paper_doi 10.1107/S1600536802016896
_journal_volume 58
_journal_year 2002
_chemical_formula_iupac '[Rh Cl3 (C13 H15 N3)], 2C6 H6'
_chemical_formula_moiety 'C25 H27 Cl3 N3 Rh, 2C6 H6'
_chemical_formula_sum 'C25 H27 Cl3 N3 Rh'
_chemical_formula_weight 578.76
_chemical_name_systematic
;
[RhCl~3~{2,6-bis(3,4-dihydro-2H-pyrrol-5-yl)pyridine}] benzene solvate
;
_space_group_IT_number 15
_symmetry_cell_setting monoclinic
_symmetry_space_group_name_Hall '-C 2yc'
_symmetry_space_group_name_H-M 'C 1 2/c 1'
_atom_sites_solution_hydrogens geom
_atom_sites_solution_primary direct
_atom_sites_solution_secondary difmap
_audit_creation_method SHELXL-97
_cell_angle_alpha 90
_cell_angle_beta 100.12(3)
_cell_angle_gamma 90
_cell_formula_units_Z 4
_cell_length_a 11.434(2)
_cell_length_b 10.630(2)
_cell_length_c 20.948(4)
_cell_measurement_reflns_used 8000
_cell_measurement_temperature 153(2)
_cell_measurement_theta_max 25.87
_cell_measurement_theta_min 2.64
_cell_volume 2506.5(8)
_computing_cell_refinement 'CELL in IPDS Software'
_computing_data_collection 'EXPOSE in IPDS Software (Stoe & Cie, 2000)'
_computing_data_reduction 'INTEGRATE in IPDS Software'
_computing_molecular_graphics 'ORTEP-3 (Farrugia, 1997)'
_computing_publication_material SHELXL97
_computing_structure_refinement 'SHELXL97 (Sheldrick, 1997)'
_computing_structure_solution 'SHELXS97 (Sheldrick, 1990)'
_diffrn_ambient_temperature 153(2)
_diffrn_detector_area_resol_mean 0.81\%A
_diffrn_measured_fraction_theta_full 0.964
_diffrn_measured_fraction_theta_max 0.964
_diffrn_measurement_device_type 'Stoe IPDS'
_diffrn_measurement_method '\f oscillation'
_diffrn_radiation_monochromator graphite
_diffrn_radiation_source 'fine-focus sealed tube'
_diffrn_radiation_type MoK\a
_diffrn_radiation_wavelength 0.71073
_diffrn_reflns_av_R_equivalents 0.049
_diffrn_reflns_av_sigmaI/netI 0.041
_diffrn_reflns_limit_h_max 14
_diffrn_reflns_limit_h_min -12
_diffrn_reflns_limit_k_max 13
_diffrn_reflns_limit_k_min -12
_diffrn_reflns_limit_l_max 25
_diffrn_reflns_limit_l_min -24
_diffrn_reflns_number 8616
_diffrn_reflns_theta_full 25.9
_diffrn_reflns_theta_max 25.9
_diffrn_reflns_theta_min 2.6
_diffrn_standards_decay_% 0
_diffrn_standards_interval_time 0
_diffrn_standards_number 0
_exptl_absorpt_coefficient_mu 1.019
_exptl_absorpt_correction_T_max 0.824
_exptl_absorpt_correction_T_min 0.495
_exptl_absorpt_correction_type multi-scan
_exptl_absorpt_process_details '(Blessing, 1995)'
_exptl_crystal_colour yellow
_exptl_crystal_density_diffrn 1.534
_exptl_crystal_density_method 'not measured'
_exptl_crystal_description block
_exptl_crystal_F_000 1176
_exptl_crystal_size_max 0.5
_exptl_crystal_size_mid 0.4
_exptl_crystal_size_min 0.1
_refine_diff_density_max 0.89
_refine_diff_density_min -0.89
_refine_ls_extinction_method none
_refine_ls_goodness_of_fit_ref 0.98
_refine_ls_hydrogen_treatment constr
_refine_ls_matrix_type full
_refine_ls_number_parameters 147
_refine_ls_number_reflns 2341
_refine_ls_number_restraints 0
_refine_ls_restrained_S_all 0.98
_refine_ls_R_factor_all 0.032
_refine_ls_R_factor_gt 0.026
_refine_ls_shift/su_max <0.001
_refine_ls_shift/su_mean 0.000
_refine_ls_structure_factor_coef Fsqd
_refine_ls_weighting_details 'calc w = 1/[\s^2^(Fo^2^)+(0.0361P)^2^] where P = (Fo^2^+2Fc^2^)/3'
_refine_ls_weighting_scheme calc
_refine_ls_wR_factor_gt 0.058
_refine_ls_wR_factor_ref 0.059
_reflns_number_gt 1964
_reflns_number_total 2341
_reflns_threshold_expression I>2\s(I)
_cod_data_source_file tk6079.cif
_cod_data_source_block I
_cod_depositor_comments
;
The following automatic conversions were performed:
'_geom_bond_publ_flag' value 'Yes' changed to 'yes' according to
'/home/saulius/struct/CIF-dictionaries/cif_core.dic' dictionary named
'cif_core.dic' version 2.4.1 from 2010-06-29 (4 times).

Automatic conversion script
Id: cif_fix_enum 1527 2010-12-29 10:47:43Z saulius 

The following automatic conversions were performed:

'_geom_bond_publ_flag' value 'Yes' changed to 'yes' according to
/home/saulius/struct/CIF-dictionaries/cif_core.dic dictionary named
'cif_core.dic' version 2.4.1 from 2010-06-29 (4
times).

'_geom_angle_publ_flag' value 'Yes' changed to 'yes'
according to /home/saulius/struct/CIF-dictionaries/cif_core.dic
dictionary named 'cif_core.dic' version 2.4.1 from 2010-06-29 (8
times).

Automatic conversion script
Id: cif_fix_values 1715 2011-07-08 13:25:40Z adriana 
;
_cod_original_sg_symbol_H-M 'C 2/c'
_cod_database_code 2201642
_cod_database_fobs_code 2201642

loop_
_symmetry_equiv_pos_as_xyz
'x, y, z'
'-x, y, -z+1/2'
'x+1/2, y+1/2, z'
'-x+1/2, y+1/2, -z+1/2'
'-x, -y, -z'
'x, -y, z-1/2'
'-x+1/2, -y+1/2, -z'
'x+1/2, -y+1/2, z-1/2'

loop_
_atom_site_label
_atom_site_fract_x
_atom_site_fract_y
_atom_site_fract_z
_atom_site_U_iso_or_equiv
_atom_site_adp_type
_atom_site_calc_flag
_atom_site_refinement_flags
_atom_site_occupancy
_atom_site_disorder_assembly
_atom_site_disorder_group
_atom_site_type_symbol
C1 0.1801(2) 0.2301(2) 0.14892(11) 0.0233(5) Uani d . 1 . . C
H1A 0.1259 0.1887 0.1145 0.028 Uiso calc R 1 . . H
H1B 0.2262 0.1667 0.1756 0.028 Uiso calc R 1 . . H
C2 0.2621(2) 0.3215(2) 0.12068(12) 0.0261(5) Uani d . 1 . . C
H2A 0.2549 0.3096 0.0742 0.031 Uiso calc R 1 . . H
H2B 0.3443 0.3086 0.1408 0.031 Uiso calc R 1 . . H
C3 0.2202(2) 0.4544(2) 0.13595(11) 0.0217(5) Uani d . 1 . . C
H3A 0.2859 0.5055 0.1572 0.026 Uiso calc R 1 . . H
H3B 0.1814 0.4968 0.0969 0.026 Uiso calc R 1 . . H
C4 0.1353(2) 0.4272(2) 0.18001(11) 0.0175(5) Uani d . 1 . . C
C5 0.07004(19) 0.51704(19) 0.21466(10) 0.0172(5) Uani d . 1 . . C
C6 0.0721(2) 0.6479(2) 0.21414(12) 0.0227(5) Uani d . 1 . . C
H6 0.1206 0.6912 0.1903 0.027 Uiso calc R 1 . . H
C7 0.0000 0.7126(3) 0.2500 0.0239(7) Uani d S 1 . . C
H7 0.0000 0.8001 0.2500 0.029 Uiso calc SR 1 . . H
C8 0.4757(2) 0.1200(2) 0.01968(13) 0.0313(6) Uani d . 1 . . C
H8 0.4592 0.2006 0.0328 0.038 Uiso calc R 1 . . H
C9 0.4237(2) 0.0169(2) 0.04405(12) 0.0309(6) Uani d . 1 . . C
H9 0.3727 0.0281 0.0736 0.037 Uiso calc R 1 . . H
C10 0.4483(2) -0.1035(2) 0.02399(12) 0.0316(6) Uani d . 1 . . C
H10 0.4135 -0.1730 0.0401 0.038 Uiso calc R 1 . . H
C11 -0.0869(3) 0.0523(3) -0.04569(16) 0.0441(8) Uani d . 1 . . C
H11 -0.1459 0.0877 -0.0767 0.053 Uiso calc R 1 . . H
C12 -0.0982(3) 0.0525(3) 0.01880(16) 0.0423(7) Uani d . 1 . . C
H12 -0.1648 0.0884 0.0314 0.051 Uiso calc R 1 . . H
C13 -0.0119(3) 0.0002(3) 0.06396(13) 0.0429(8) Uani d . 1 . . C
H13 -0.0198 0.0000 0.1074 0.051 Uiso calc R 1 . . H
N1 0.11468(16) 0.30933(16) 0.18824(9) 0.0168(4) Uani d . 1 . . N
N2 0.0000 0.4572(2) 0.2500 0.0153(5) Uani d S 1 . . N
Cl1 -0.16151(5) 0.27971(5) 0.16405(2) 0.02139(14) Uani d . 1 . . Cl
Cl2 0.0000 0.05244(6) 0.2500 0.02382(19) Uani d S 1 . . Cl
Rh1 0.0000 0.27462(2) 0.2500 0.01405(9) Uani d S 1 . . Rh

loop_
_atom_site_aniso_label
_atom_site_aniso_U_11
_atom_site_aniso_U_22
_atom_site_aniso_U_33
_atom_site_aniso_U_12
_atom_site_aniso_U_13
_atom_site_aniso_U_23
C1 0.0240(13) 0.0214(11) 0.0273(12) 0.0019(9) 0.0120(10) -0.0059(9)
C2 0.0240(13) 0.0290(12) 0.0283(13) 0.0020(10) 0.0124(11) 0.0006(10)
C3 0.0175(12) 0.0230(11) 0.0267(12) -0.0056(9) 0.0093(10) 0.0000(9)
C4 0.0137(11) 0.0177(11) 0.0212(11) -0.0024(8) 0.0034(9) -0.0002(8)
C5 0.0151(11) 0.0144(11) 0.0223(11) -0.0015(8) 0.0040(9) -0.0001(8)
C6 0.0226(13) 0.0142(11) 0.0317(12) -0.0052(9) 0.0059(11) 0.0036(9)
C7 0.0251(18) 0.0121(15) 0.0339(18) 0.000 0.0032(15) 0.000
C8 0.0311(15) 0.0276(13) 0.0350(14) -0.0006(10) 0.0052(12) -0.0005(10)
C9 0.0248(14) 0.0411(15) 0.0283(13) -0.0034(11) 0.0090(11) 0.0003(11)
C10 0.0314(15) 0.0319(14) 0.0315(14) -0.0084(11) 0.0053(12) 0.0077(11)
C11 0.0340(18) 0.0380(16) 0.056(2) -0.0151(12) -0.0044(16) 0.0129(13)
C12 0.0339(17) 0.0310(15) 0.068(2) -0.0080(11) 0.0260(16) -0.0124(13)
C13 0.052(2) 0.0500(17) 0.0302(14) -0.0350(15) 0.0166(14) -0.0141(13)
N1 0.0152(10) 0.0147(9) 0.0211(9) 0.0003(7) 0.0050(8) -0.0019(7)
N2 0.0112(13) 0.0185(13) 0.0168(12) 0.000 0.0038(11) 0.000
Cl1 0.0185(3) 0.0229(3) 0.0227(3) -0.0040(2) 0.0033(2) 0.0039(2)
Cl2 0.0350(5) 0.0096(3) 0.0270(4) 0.000 0.0060(4) 0.000
Rh1 0.01525(14) 0.00957(13) 0.01882(13) 0.000 0.00710(9) 0.000

loop_
_atom_type_symbol
_atom_type_description
_atom_type_scat_dispersion_real
_atom_type_scat_dispersion_imag
_atom_type_scat_source
C C 0.0033 0.0016 'International Tables Vol C Tables 4.2.6.8 and 6.1.1.4'
H H 0.0000 0.0000 'International Tables Vol C Tables 4.2.6.8 and 6.1.1.4'
N N 0.0061 0.0033 'International Tables Vol C Tables 4.2.6.8 and 6.1.1.4'
Cl Cl 0.1484 0.1585 'International Tables Vol C Tables 4.2.6.8 and 6.1.1.4'
Rh Rh -1.1178 0.9187 'International Tables Vol C Tables 4.2.6.8 and 6.1.1.4'

loop_
_geom_angle_atom_site_label_1
_geom_angle_atom_site_label_2
_geom_angle_atom_site_label_3
_geom_angle_site_symmetry_1
_geom_angle_site_symmetry_3
_geom_angle
_geom_angle_publ_flag
N1 C1 C2 . . 104.98(18) ?
N1 C1 H1A . . 110.8 ?
C2 C1 H1A . . 110.8 ?
N1 C1 H1B . . 110.8 ?
C2 C1 H1B . . 110.8 ?
H1A C1 H1B . . 108.8 ?
C1 C2 C3 . . 105.4(2) ?
C1 C2 H2A . . 110.7 ?
C3 C2 H2A . . 110.7 ?
C1 C2 H2B . . 110.7 ?
C3 C2 H2B . . 110.7 ?
H2A C2 H2B . . 108.8 ?
C4 C3 C2 . . 102.30(18) ?
C4 C3 H3A . . 111.3 ?
C2 C3 H3A . . 111.3 ?
C4 C3 H3B . . 111.3 ?
C2 C3 H3B . . 111.3 ?
H3A C3 H3B . . 109.2 ?
N1 C4 C3 . . 115.3(2) ?
N1 C4 C5 . . 116.2(2) ?
C3 C4 C5 . . 128.55(19) ?
N2 C5 C6 . . 119.4(2) ?
N2 C5 C4 . . 111.49(19) ?
C6 C5 C4 . . 129.1(2) ?
C7 C6 C5 . . 118.5(2) ?
C7 C6 H6 . . 120.7 ?
C5 C6 H6 . . 120.7 ?
C6 C7 C6 . 2 120.8(3) ?
C6 C7 H7 . . 119.6 ?
C6 C7 H7 2 . 119.6 ?
C10 C8 C9 5_655 . 120.3(2) ?
C10 C8 H8 5_655 . 119.8 ?
C9 C8 H8 . . 119.8 ?
C8 C9 C10 . . 119.6(3) ?
C8 C9 H9 . . 120.2 ?
C10 C9 H9 . . 120.2 ?
C8 C10 C9 5_655 . 120.1(2) ?
C8 C10 H10 5_655 . 120.0 ?
C9 C10 H10 . . 120.0 ?
C13 C11 C12 5 . 119.8(3) ?
C13 C11 H11 5 . 120.1 ?
C12 C11 H11 . . 120.1 ?
C13 C12 C11 . . 119.9(3) ?
C13 C12 H12 . . 120.0 ?
C11 C12 H12 . . 120.0 ?
C12 C13 C11 . 5 120.3(3) ?
C12 C13 H13 . . 119.9 ?
C11 C13 H13 5 . 119.9 ?
C4 N1 C1 . . 110.94(19) ?
C4 N1 Rh1 . . 114.49(15) ?
C1 N1 Rh1 . . 134.56(14) ?
C5 N2 C5 . 2 123.4(3) ?
C5 N2 Rh1 . . 118.29(13) ?
C5 N2 Rh1 2 . 118.29(13) ?
N2 Rh1 N1 . . 79.54(5) yes
N2 Rh1 N1 . 2 79.54(5) ?
N1 Rh1 N1 . 2 159.07(10) yes
N2 Rh1 Cl1 . 2 88.678(14) yes
N1 Rh1 Cl1 . 2 88.59(5) yes
N1 Rh1 Cl1 2 2 90.93(5) yes
N2 Rh1 Cl1 . . 88.678(14) ?
N1 Rh1 Cl1 . . 90.93(5) ?
N1 Rh1 Cl1 2 . 88.59(5) ?
Cl1 Rh1 Cl1 2 . 177.36(3) yes
N2 Rh1 Cl2 . . 180.0 ?
N1 Rh1 Cl2 . . 100.46(5) yes
N1 Rh1 Cl2 2 . 100.46(5) ?
Cl1 Rh1 Cl2 2 . 91.322(14) ?
Cl1 Rh1 Cl2 . . 91.322(14) yes

loop_
_geom_bond_atom_site_label_1
_geom_bond_atom_site_label_2
_geom_bond_site_symmetry_2
_geom_bond_distance
_geom_bond_publ_flag
C1 N1 . 1.471(3) ?
C1 C2 . 1.539(3) ?
C1 H1A . 0.9700 ?
C1 H1B . 0.9700 ?
C2 C3 . 1.543(3) ?
C2 H2A . 0.9700 ?
C2 H2B . 0.9700 ?
C3 C4 . 1.480(3) ?
C3 H3A . 0.9700 ?
C3 H3B . 0.9700 ?
C4 N1 . 1.293(3) ?
C4 C5 . 1.478(3) ?
C5 N2 . 1.343(3) ?
C5 C6 . 1.392(3) ?
C6 C7 . 1.391(3) ?
C6 H6 . 0.9300 ?
C7 C6 2 1.391(3) ?
C7 H7 . 0.9300 ?
C8 C10 5_655 1.379(4) ?
C8 C9 . 1.386(4) ?
C8 H8 . 0.9300 ?
C9 C10 . 1.391(4) ?
C9 H9 . 0.9300 ?
C10 C8 5_655 1.379(4) ?
C10 H10 . 0.9300 ?
C11 C13 5 1.373(5) ?
C11 C12 . 1.380(4) ?
C11 H11 . 0.9300 ?
C12 C13 . 1.360(5) ?
C12 H12 . 0.9300 ?
C13 C11 5 1.373(5) ?
C13 H13 . 0.9300 ?
N1 Rh1 . 2.031(2) yes
N2 C5 2 1.343(3) ?
N2 Rh1 . 1.941(2) yes
Cl1 Rh1 . 2.3424(9) yes
Cl2 Rh1 . 2.3618(8) yes
Rh1 N1 2 2.031(2) ?
Rh1 Cl1 2 2.3424(9) ?

loop_
_geom_torsion_atom_site_label_1
_geom_torsion_atom_site_label_2
_geom_torsion_atom_site_label_3
_geom_torsion_atom_site_label_4
_geom_torsion_site_symmetry_1
_geom_torsion_site_symmetry_4
_geom_torsion
N1 C1 C2 C3 . . -10.5(2)
C1 C2 C3 C4 . . 9.3(2)
C2 C3 C4 N1 . . -5.1(2)
C2 C3 C4 C5 . . 176.1(2)
N1 C4 C5 N2 . . 0.7(2)
C3 C4 C5 N2 . . 179.50(19)
N1 C4 C5 C6 . . -178.6(2)
C3 C4 C5 C6 . . 0.2(4)
N2 C5 C6 C7 . . -0.7(3)
C4 C5 C6 C7 . . 178.54(18)
C5 C6 C7 C6 . 2 0.33(14)
C10 C8 C9 C10 5_655 . -0.2(4)
C8 C9 C10 C8 . 5_655 0.2(4)
C13 C11 C12 C13 5 . -0.3(4)
C11 C12 C13 C11 . 5 0.3(4)
C3 C4 N1 C1 . . -1.8(3)
C5 C4 N1 C1 . . 177.22(18)
C3 C4 N1 Rh1 . . 179.09(15)
C5 C4 N1 Rh1 . . -1.9(2)
C2 C1 N1 C4 . . 7.9(2)
C2 C1 N1 Rh1 . . -173.20(15)
C6 C5 N2 C5 . 2 0.34(14)
C4 C5 N2 C5 . 2 -179.00(19)
C6 C5 N2 Rh1 . . -179.66(14)
C4 C5 N2 Rh1 . . 1.00(19)
C5 N2 Rh1 N1 . . -1.56(11)
C5 N2 Rh1 N1 2 . 178.44(11)
C5 N2 Rh1 N1 . 2 178.44(11)
C5 N2 Rh1 N1 2 2 -1.56(11)
C5 N2 Rh1 Cl1 . 2 87.25(10)
C5 N2 Rh1 Cl1 2 2 -92.75(10)
C5 N2 Rh1 Cl1 . . -92.75(10)
C5 N2 Rh1 Cl1 2 . 87.25(10)
C5 N2 Rh1 Cl2 . . -14E1(5)
C5 N2 Rh1 Cl2 2 . 4E1(5)
C4 N1 Rh1 N2 . . 1.90(14)
C1 N1 Rh1 N2 . . -177.0(2)
C4 N1 Rh1 N1 . 2 1.90(13)
C1 N1 Rh1 N1 . 2 -177.0(2)
C4 N1 Rh1 Cl1 . 2 -87.01(14)
C1 N1 Rh1 Cl1 . 2 94.1(2)
C4 N1 Rh1 Cl1 . . 90.39(14)
C1 N1 Rh1 Cl1 . . -88.5(2)
C4 N1 Rh1 Cl2 . . -178.10(14)
C1 N1 Rh1 Cl2 . . 3.0(2)
